data_8105939
loop_
_publ_author_name
'Diko, Nyameka'
'Zamisa, Sizwe J.'
'Friedrich, Holger B.'
'Shozi, Mzamo L.'

_publ_section_title
;
 Crystal structure of (E)-4-bromo-N-(pyridin-2-ylmethylene)aniline,
 C12H9BrN2
;
_journal_issue 5
_journal_name_full 'Zeitschrift f\"ur Kristallographie - New Crystal Structures'
_journal_page_first 1069
_journal_page_last 1070
_journal_paper_doi 10.1515/ncrs-2019-0264
_journal_volume 234
_journal_year 2019
_chemical_formula_moiety 'C12 H9 Br N2'
_chemical_formula_sum 'C12 H9 Br N2'
_chemical_formula_weight 261.12
_space_group_crystal_system monoclinic
_space_group_IT_number 14
_space_group_name_Hall '-P 2ybc'
_space_group_name_H-M_alt 'P 1 21/c 1'
_atom_sites_solution_hydrogens geom
_atom_sites_solution_primary iterative
_cell_angle_alpha 90
_cell_angle_beta 106.880(4)
_cell_angle_gamma 90
_cell_formula_units_Z 4
_cell_length_a 19.2197(12)
_cell_length_b 4.8579(3)
_cell_length_c 11.4679(9)
_cell_measurement_reflns_used 9981
_cell_measurement_temperature 100(2)
_cell_measurement_theta_max 28.45
_cell_measurement_theta_min 2.21
_cell_volume 1024.60(12)
_computing_cell_refinement 'COSMO (Bruker, V1.61, 2009)'
_computing_data_collection 'COSMO (Bruker, V1.61, 2009)'
_computing_data_reduction 'SAINT (Bruker)'
_computing_molecular_graphics 'Olex2 (Dolomanov et al., 2009)'
_computing_publication_material 'Olex2 (Dolomanov et al., 2009)'
_computing_structure_refinement 'ShelXL (Sheldrick, 2015)'
_computing_structure_solution 'ShelXS-2013 (Sheldrick, 2008)'
_diffrn_ambient_temperature 100.01
_diffrn_detector 'Bruker APEX2 area detector'
_diffrn_detector_area_resol_mean 7.9
_diffrn_detector_type 'CCD area detector'
_diffrn_measured_fraction_theta_full 0.982
_diffrn_measured_fraction_theta_max 0.969
_diffrn_measurement_device 'three-circle diffractometer'
_diffrn_measurement_device_type 'Bruker SMART APEX2 area detector'
_diffrn_measurement_method '\w and \f scans'
_diffrn_radiation_monochromator graphite
_diffrn_radiation_probe x-ray
_diffrn_radiation_type MoK\a
_diffrn_radiation_wavelength 0.71073
_diffrn_reflns_av_R_equivalents 0.0658
_diffrn_reflns_av_unetI/netI 0.0264
_diffrn_reflns_Laue_measured_fraction_full 0.982
_diffrn_reflns_Laue_measured_fraction_max 0.969
_diffrn_reflns_limit_h_max 25
_diffrn_reflns_limit_h_min -25
_diffrn_reflns_limit_k_max 6
_diffrn_reflns_limit_k_min -6
_diffrn_reflns_limit_l_max 15
_diffrn_reflns_limit_l_min -15
_diffrn_reflns_number 25389
_diffrn_reflns_point_group_measured_fraction_full 0.982
_diffrn_reflns_point_group_measured_fraction_max 0.969
_diffrn_reflns_theta_full 25.242
_diffrn_reflns_theta_max 28.516
_diffrn_reflns_theta_min 2.215
_diffrn_source 'sealed X-ray tube'
_diffrn_source_type 'sealed X-ray tube'
_diffrn_standards_number 0
_exptl_absorpt_coefficient_mu 3.975
_exptl_absorpt_correction_T_max 0.876
_exptl_absorpt_correction_T_min 0.426
_exptl_absorpt_correction_type multi-scan
_exptl_absorpt_process_details 'SADABS (Bruker)'
_exptl_crystal_colour colourless
_exptl_crystal_colour_primary colourless
_exptl_crystal_density_diffrn 1.693
_exptl_crystal_density_meas .
_exptl_crystal_description block
_exptl_crystal_F_000 520
_exptl_crystal_recrystallization_method 'The material was recrystallised from ethanol by slow evaporation'
_exptl_crystal_size_max 0.29
_exptl_crystal_size_mid 0.21
_exptl_crystal_size_min 0.14
_refine_diff_density_max 1.827
_refine_diff_density_min -1.710
_refine_diff_density_rms 0.162
_refine_ls_extinction_coef .
_refine_ls_extinction_method none
_refine_ls_goodness_of_fit_ref 1.050
_refine_ls_hydrogen_treatment constr
_refine_ls_matrix_type full
_refine_ls_number_parameters 136
_refine_ls_number_reflns 2527
_refine_ls_number_restraints 1
_refine_ls_restrained_S_all 1.049
_refine_ls_R_factor_all 0.0538
_refine_ls_R_factor_gt 0.0449
_refine_ls_shift/su_max 0.000
_refine_ls_shift/su_mean 0.000
_refine_ls_structure_factor_coef Fsqd
_refine_ls_weighting_details 'w=1/[\s^2^(Fo^2^)+(0.0780P)^2^+2.9003P] where P=(Fo^2^+2Fc^2^)/3'
_refine_ls_weighting_scheme calc
_refine_ls_wR_factor_gt 0.1155
_refine_ls_wR_factor_ref 0.1257
_reflns_Friedel_coverage 0.000
_reflns_Friedel_fraction_full .
_reflns_Friedel_fraction_max .
_reflns_number_gt 2166
_reflns_number_total 2527
_reflns_threshold_expression 'I > 2\s(I)'
_cod_data_source_file suppl_ncrs-2019-0264_suppl.cif
_cod_data_source_block 4brpy
_cod_database_code 8105939
_shelx_space_group_comment
;
The symmetry employed for this shelxl refinement is uniquely defined
by the following loop, which should always be used as a source of
symmetry information in preference to the above space-group names.
They are only intended as comments.
;
_shelx_estimated_absorpt_t_max 0.606
_shelx_estimated_absorpt_t_min 0.392
_olex2_refinement_description
;
1. Fixed Uiso
 At 1.2 times of:
  All C(H) groups
2. Rigid bond restraints
 Br1, C10
 with sigma for 1-2 distances of 0.001 and sigma for 1-3 distances of 0.001
3.a Aromatic/amide H refined with riding coordinates:
 C1(H1), C2(H2), C3(H3), C4(H4), C6(H6), C8(H8), C9(H9), C11(H11), C12(H12)
;
_olex2_diffrn_ambient_temperature_device 'Oxford Cryosystems'
_olex2_exptl_crystal_mounting_method 'The crystal was mounted on a MITIGEN holder in paratone oil'
_olex2_submission_special_instructions 'No special instructions were received'

loop_
_space_group_symop_operation_xyz
'x, y, z'
'-x, y+1/2, -z+1/2'
'-x, -y, -z'
'x, -y-1/2, z-1/2'

loop_
_atom_site_label
_atom_site_type_symbol
_atom_site_fract_x
_atom_site_fract_y
_atom_site_fract_z
_atom_site_U_iso_or_equiv
_atom_site_adp_type
_atom_site_occupancy
_atom_site_site_symmetry_order
_atom_site_calc_flag
_atom_site_refinement_flags_posn
_atom_site_refinement_flags_adp
_atom_site_refinement_flags_occupancy
_atom_site_disorder_assembly
_atom_site_disorder_group
Br1 Br 0.04566(2) 1.42267(7) 0.35506(3) 0.01610(14) Uani 1 1 d . U . . .
N1 N 0.38153(17) 0.0788(7) 0.6529(3) 0.0209(7) Uani 1 1 d . . . . .
N2 N 0.25245(17) 0.5885(6) 0.6725(3) 0.0184(6) Uani 1 1 d . . . . .
C1 C 0.3501(2) 0.2097(8) 0.8336(3) 0.0227(7) Uani 1 1 d . . . . .
H1 H 0.322357 0.323049 0.870810 0.027 Uiso 1 1 calc R . . . .
C2 C 0.3990(2) 0.0194(10) 0.9019(3) 0.0263(8) Uani 1 1 d . . . . .
H2 H 0.405417 0.000766 0.986784 0.032 Uiso 1 1 calc R . . . .
C3 C 0.4387(2) -0.1440(9) 0.8442(3) 0.0240(8) Uani 1 1 d . . . . .
H3 H 0.471805 -0.279112 0.888065 0.029 Uiso 1 1 calc R . . . .
C4 C 0.4281(2) -0.1026(8) 0.7204(3) 0.0223(8) Uani 1 1 d . . . . .
H4 H 0.455978 -0.210746 0.681273 0.027 Uiso 1 1 calc R . . . .
C5 C 0.34250(18) 0.2314(8) 0.7095(3) 0.0179(7) Uani 1 1 d . . . . .
C6 C 0.29112(19) 0.4255(7) 0.6300(3) 0.0173(7) Uani 1 1 d . . . . .
H6 H 0.286731 0.429397 0.545340 0.021 Uiso 1 1 calc R . . . .
C7 C 0.20549(18) 0.7756(7) 0.5917(3) 0.0163(6) Uani 1 1 d . . . . .
C8 C 0.1497(2) 0.8906(8) 0.6324(3) 0.0176(7) Uani 1 1 d . . . . .
H8 H 0.145246 0.839072 0.709781 0.021 Uiso 1 1 calc R . . . .
C9 C 0.10111(19) 1.0775(7) 0.5619(3) 0.0166(7) Uani 1 1 d . . . . .
H9 H 0.062235 1.147986 0.588680 0.020 Uiso 1 1 calc R . . . .
C10 C 0.11014(18) 1.1601(8) 0.4516(3) 0.0161(6) Uani 1 1 d . U . . .
C11 C 0.1658(2) 1.0554(7) 0.4098(3) 0.0163(7) Uani 1 1 d . . . . .
H11 H 0.171249 1.113686 0.333830 0.020 Uiso 1 1 calc R . . . .
C12 C 0.21327(19) 0.8651(8) 0.4805(3) 0.0183(7) Uani 1 1 d . . . . .
H12 H 0.251765 0.794142 0.452846 0.022 Uiso 1 1 calc R . . . .

loop_
_atom_site_aniso_label
_atom_site_aniso_U_11
_atom_site_aniso_U_22
_atom_site_aniso_U_33
_atom_site_aniso_U_23
_atom_site_aniso_U_13
_atom_site_aniso_U_12
Br1 0.0225(2) 0.0166(2) 0.00935(19) 0.00092(10) 0.00496(13) 0.00151(11)
N1 0.0215(15) 0.0278(19) 0.0141(14) -0.0011(11) 0.0062(11) 0.0008(11)
N2 0.0213(14) 0.0225(17) 0.0124(13) 0.0028(10) 0.0065(11) 0.0018(11)
C1 0.0257(17) 0.030(2) 0.0137(15) 0.0011(14) 0.0075(13) 0.0037(15)
C2 0.0283(19) 0.037(2) 0.0138(16) 0.0047(16) 0.0065(14) 0.0053(17)
C3 0.0216(17) 0.032(2) 0.0173(17) 0.0028(15) 0.0033(13) 0.0020(14)
C4 0.0240(17) 0.028(2) 0.0159(17) -0.0021(14) 0.0077(13) 0.0001(14)
C5 0.0189(15) 0.0229(18) 0.0119(14) 0.0009(13) 0.0045(11) -0.0019(13)
C6 0.0192(16) 0.022(2) 0.0115(15) -0.0004(12) 0.0056(12) -0.0019(12)
C7 0.0216(15) 0.0183(17) 0.0091(13) -0.0012(12) 0.0046(11) -0.0004(13)
C8 0.0238(16) 0.0213(18) 0.0102(15) 0.0015(12) 0.0089(12) 0.0021(13)
C9 0.0224(16) 0.0184(18) 0.0114(15) 0.0006(11) 0.0090(12) 0.0035(12)
C10 0.0217(15) 0.0167(16) 0.0096(14) 0.0009(11) 0.0041(11) -0.0001(10)
C11 0.0253(17) 0.0173(18) 0.0084(14) -0.0013(11) 0.0080(12) -0.0019(12)
C12 0.0228(16) 0.0221(17) 0.0122(15) 0.0011(13) 0.0086(13) 0.0013(13)

loop_
_atom_type_symbol
_atom_type_description
_atom_type_scat_dispersion_real
_atom_type_scat_dispersion_imag
_atom_type_scat_source
C C 0.0033 0.0016 'International Tables Vol C Tables 4.2.6.8 and 6.1.1.4'
H H 0.0000 0.0000 'International Tables Vol C Tables 4.2.6.8 and 6.1.1.4'
Br Br -0.2901 2.4595 'International Tables Vol C Tables 4.2.6.8 and 6.1.1.4'
N N 0.0061 0.0033 'International Tables Vol C Tables 4.2.6.8 and 6.1.1.4'

loop_
_geom_angle_atom_site_label_1
_geom_angle_atom_site_label_2
_geom_angle_atom_site_label_3
_geom_angle
_geom_angle_site_symmetry_1
_geom_angle_site_symmetry_3
C4 N1 C5 117.3(3) . .
C6 N2 C7 118.6(3) . .
C2 C1 C5 118.7(3) . .
C1 C2 C3 119.1(3) . .
C4 C3 C2 117.7(4) . .
N1 C4 C3 124.3(4) . .
N1 C5 C1 122.9(3) . .
N1 C5 C6 114.9(3) . .
C1 C5 C6 122.2(3) . .
N2 C6 C5 121.4(3) . .
C8 C7 N2 116.1(3) . .
C12 C7 N2 125.4(3) . .
C12 C7 C8 118.3(3) . .
C9 C8 C7 121.3(3) . .
C8 C9 C10 118.8(3) . .
C9 C10 Br1 119.6(3) . .
C9 C10 C11 121.5(3) . .
C11 C10 Br1 118.9(2) . .
C12 C11 C10 119.0(3) . .
C11 C12 C7 121.1(3) . .

loop_
_geom_bond_atom_site_label_1
_geom_bond_atom_site_label_2
_geom_bond_distance
_geom_bond_site_symmetry_2
Br1 C10 1.895(3) .
N1 C4 1.332(5) .
N1 C5 1.348(5) .
N2 C6 1.275(5) .
N2 C7 1.419(4) .
C1 C2 1.387(5) .
C1 C5 1.391(4) .
C2 C3 1.393(6) .
C3 C4 1.390(5) .
C5 C6 1.474(5) .
C7 C8 1.403(5) .
C7 C12 1.396(4) .
C8 C9 1.382(5) .
C9 C10 1.385(4) .
C10 C11 1.390(5) .
C11 C12 1.383(5) .
